data_2223602
loop_
_publ_author_name
'Song, Wei Feng'
'Wan, Chong-Qing'
'Liu, Jianfeng'

_publ_section_title
;
 <i>catena</i>-Poly[[silver(I)-\m-dipyrazin-2-ylamine] perchlorate
 monohydrate]
;
_journal_coeditor_code BG2275
_journal_issue 11
_journal_name_full 'Acta Crystallographica Section E'
_journal_page_first m1339
_journal_paper_doi 10.1107/S1600536809037532
_journal_volume 65
_journal_year 2009
_chemical_formula_iupac '[Ag (C8 H7 N5)] Cl O4, H2 O'
_chemical_formula_moiety 'C8 H7 Ag N5 +, Cl O4 -, H2 O'
_chemical_formula_sum 'C8 H9 Ag Cl N5 O5'
_chemical_formula_weight 398.52
_chemical_name_systematic
;<i>catena</i>-Poly[[silver(I)-\m-dipyrazin-2-ylamine] perchlorate
 monohydrate]
;
_space_group_IT_number 61
_symmetry_cell_setting orthorhombic
_symmetry_space_group_name_Hall '-P 2ac 2ab'
_symmetry_space_group_name_H-M 'P b c a'
_atom_sites_solution_hydrogens geom
_atom_sites_solution_primary direct
_atom_sites_solution_secondary difmap
_cell_angle_alpha 90.00
_cell_angle_beta 90.00
_cell_angle_gamma 90.00
_cell_formula_units_Z 8
_cell_length_a 9.035(4)
_cell_length_b 15.188(6)
_cell_length_c 18.556(7)
_cell_measurement_reflns_used 834
_cell_measurement_temperature 293(2)
_cell_measurement_theta_max 28.13
_cell_measurement_theta_min 2.98
_cell_volume 2546.3(18)
_computing_cell_refinement 'SMART (Bruker, 1998)'
_computing_data_collection 'SMART (Bruker, 1998)'
_computing_data_reduction 'SAINT (Bruker, 1998)'
_computing_molecular_graphics 'SHELXTL (Sheldrick, 2008)'
_computing_publication_material 'SHELXTL (Sheldrick, 2008) and PLATON (Spek, 2009)'
_computing_structure_refinement 'SHELXL97 (Sheldrick, 2008)'
_computing_structure_solution 'SHELXS97 (Sheldrick, 2008)'
_diffrn_ambient_temperature 293(2)
_diffrn_measured_fraction_theta_full 0.990
_diffrn_measured_fraction_theta_max 0.990
_diffrn_measurement_device_type 'Bruker SMART CCD area-detector'
_diffrn_measurement_method 'area detector \w'
_diffrn_radiation_monochromator graphite
_diffrn_radiation_source 'fine-focus sealed tube'
_diffrn_radiation_type MoK\a
_diffrn_radiation_wavelength 0.71073
_diffrn_reflns_av_R_equivalents 0.0876
_diffrn_reflns_av_sigmaI/netI 0.1021
_diffrn_reflns_limit_h_max 11
_diffrn_reflns_limit_h_min -12
_diffrn_reflns_limit_k_max 20
_diffrn_reflns_limit_k_min -11
_diffrn_reflns_limit_l_max 24
_diffrn_reflns_limit_l_min -24
_diffrn_reflns_number 16026
_diffrn_reflns_theta_full 28.34
_diffrn_reflns_theta_max 28.34
_diffrn_reflns_theta_min 2.20
_diffrn_standards_decay_% 0
_diffrn_standards_interval_time 781
_diffrn_standards_number 133
_exptl_absorpt_coefficient_mu 1.821
_exptl_absorpt_correction_T_max 0.58
_exptl_absorpt_correction_T_min 0.36
_exptl_absorpt_correction_type multi-scan
_exptl_absorpt_process_details '(SADABS; Bruker, 1998)'
_exptl_crystal_colour brown
_exptl_crystal_density_diffrn 2.079
_exptl_crystal_density_method 'not measured'
_exptl_crystal_description block
_exptl_crystal_F_000 1568
_exptl_crystal_size_max 0.51
_exptl_crystal_size_mid 0.41
_exptl_crystal_size_min 0.30
_refine_diff_density_max 1.684
_refine_diff_density_min -1.190
_refine_ls_goodness_of_fit_ref 1.013
_refine_ls_hydrogen_treatment constr
_refine_ls_matrix_type full
_refine_ls_number_parameters 181
_refine_ls_number_reflns 3144
_refine_ls_number_restraints 0
_refine_ls_restrained_S_all 1.013
_refine_ls_R_factor_all 0.1197
_refine_ls_R_factor_gt 0.0680
_refine_ls_shift/su_max 0.006
_refine_ls_shift/su_mean 0.001
_refine_ls_structure_factor_coef Fsqd
_refine_ls_weighting_details 'calc w=1/[\s^2^(Fo^2^)+(0.1002P)^2^+6.7959P] where P=(Fo^2^+2Fc^2^)/3'
_refine_ls_weighting_scheme calc
_refine_ls_wR_factor_gt 0.1675
_refine_ls_wR_factor_ref 0.2215
_reflns_number_gt 1786
_reflns_number_total 3144
_reflns_threshold_expression I>2\s(I)
_cod_data_source_file bg2275.cif
_cod_data_source_block I
_cod_original_cell_volume 2546.4(17)
_cod_database_code 2223602
_cod_database_fobs_code 2223602

loop_
_symmetry_equiv_pos_as_xyz
'x, y, z'
'-x+1/2, -y, z+1/2'
'-x, y+1/2, -z+1/2'
'x+1/2, -y+1/2, -z'
'-x, -y, -z'
'x-1/2, y, -z-1/2'
'x, -y-1/2, z-1/2'
'-x-1/2, y-1/2, z'

loop_
_atom_site_type_symbol
_atom_site_label
_atom_site_fract_x
_atom_site_fract_y
_atom_site_fract_z
_atom_site_U_iso_or_equiv
_atom_site_adp_type
_atom_site_calc_flag
_atom_site_refinement_flags
_atom_site_occupancy
_atom_site_disorder_assembly
_atom_site_disorder_group
Ag Ag1 0.60110(7) 0.60171(5) 0.51698(3) 0.0574(3) Uani d . 1 . .
N N1 0.5177(6) 0.6250(4) 0.6240(3) 0.0412(13) Uani d . 1 . .
N N2 0.4261(7) 0.6635(4) 0.7632(3) 0.0506(15) Uani d . 1 . .
N N3 0.8334(7) 0.4221(4) 0.9068(3) 0.0454(14) Uani d . 1 . .
N N4 0.7495(6) 0.4621(4) 0.7658(3) 0.0408(12) Uani d . 1 . .
N N5 0.5746(7) 0.5612(5) 0.8128(3) 0.0473(15) Uani d . 1 . .
H H5 0.5330 0.5710 0.8510 0.0541 Uiso d R 1 . .
C C1 0.4145(8) 0.6856(5) 0.6372(4) 0.0516(18) Uani d . 1 . .
H H1 0.3721 0.7158 0.5988 0.062 Uiso calc R 1 . .
C C2 0.3696(9) 0.7046(6) 0.7056(5) 0.059(2) Uani d . 1 . .
H H2 0.2974 0.7474 0.7125 0.071 Uiso calc R 1 . .
C C3 0.5257(7) 0.6012(4) 0.7511(4) 0.0402(14) Uani d . 1 . .
C C4 0.5741(7) 0.5822(5) 0.6807(4) 0.0398(15) Uani d . 1 . .
H H4 0.6462 0.5394 0.6735 0.048 Uiso calc R 1 . .
C C5 0.6845(7) 0.4989(5) 0.8220(3) 0.0396(14) Uani d . 1 . .
C C6 0.7255(7) 0.4780(5) 0.8932(3) 0.0442(16) Uani d . 1 . .
H H6 0.6753 0.5042 0.9314 0.053 Uiso calc R 1 . .
C C7 0.9000(7) 0.3833(5) 0.8487(4) 0.0442(16) Uani d . 1 . .
H H7 0.9752 0.3424 0.8561 0.053 Uiso calc R 1 . .
C C8 0.8579(8) 0.4036(5) 0.7806(4) 0.0477(17) Uani d . 1 . .
H H8 0.9056 0.3760 0.7424 0.057 Uiso calc R 1 . .
Cl Cl1 0.1976(2) 0.65255(13) 0.43336(10) 0.0500(5) Uani d . 1 . .
O O1 0.1650(12) 0.7083(6) 0.4943(4) 0.110(3) Uani d . 1 . .
O O2 0.0655(9) 0.6109(6) 0.4123(6) 0.115(3) Uani d . 1 . .
O O3 0.2520(7) 0.7041(4) 0.3752(3) 0.0724(17) Uani d . 1 . .
O O4 0.3014(9) 0.5867(5) 0.4522(5) 0.102(3) Uani d . 1 . .
O O1W 0.3945(6) 0.6282(5) 0.9308(3) 0.0656(16) Uani d . 1 . .
H H1WB 0.3715 0.6732 0.9023 0.098 Uiso d R 1 . .
H H1WA 0.4249 0.6335 0.9762 0.098 Uiso d R 1 . .

loop_
_atom_site_aniso_label
_atom_site_aniso_U_11
_atom_site_aniso_U_22
_atom_site_aniso_U_33
_atom_site_aniso_U_12
_atom_site_aniso_U_13
_atom_site_aniso_U_23
Ag1 0.0662(5) 0.0630(5) 0.0431(4) 0.0062(3) 0.0078(3) 0.0003(3)
N1 0.041(3) 0.036(3) 0.047(3) 0.003(2) 0.000(2) 0.002(2)
N2 0.052(4) 0.046(4) 0.054(4) 0.015(3) 0.004(3) -0.005(3)
N3 0.048(3) 0.045(4) 0.043(3) -0.003(3) -0.004(3) 0.003(3)
N4 0.048(3) 0.033(3) 0.042(3) 0.006(2) 0.003(2) -0.001(2)
N5 0.049(3) 0.054(4) 0.039(3) 0.018(3) 0.002(3) 0.002(3)
C1 0.050(4) 0.047(5) 0.058(4) 0.005(3) -0.003(3) 0.013(4)
C2 0.064(5) 0.045(5) 0.069(5) 0.021(4) 0.007(4) 0.006(4)
C3 0.041(4) 0.035(4) 0.044(3) 0.001(3) 0.003(3) -0.003(3)
C4 0.034(3) 0.040(4) 0.046(4) 0.004(3) -0.001(3) -0.007(3)
C5 0.038(3) 0.039(4) 0.042(3) 0.001(3) 0.004(3) -0.001(3)
C6 0.046(4) 0.050(4) 0.037(3) 0.001(3) 0.004(3) -0.007(3)
C7 0.042(4) 0.038(4) 0.052(4) 0.001(3) -0.002(3) -0.005(3)
C8 0.048(4) 0.046(4) 0.049(4) 0.005(3) -0.005(3) -0.008(3)
Cl1 0.0486(9) 0.0443(10) 0.0570(10) -0.0022(8) -0.0001(8) 0.0074(8)
O1 0.163(8) 0.095(7) 0.072(4) -0.002(6) 0.036(5) -0.012(4)
O2 0.074(5) 0.111(7) 0.161(9) -0.039(5) -0.023(5) 0.010(6)
O3 0.089(4) 0.059(4) 0.070(4) 0.001(3) 0.022(3) 0.013(3)
O4 0.095(5) 0.080(5) 0.131(7) 0.034(4) 0.014(5) 0.053(5)
O1W 0.069(4) 0.070(4) 0.058(3) 0.016(3) -0.003(3) -0.003(3)

loop_
_atom_type_symbol
_atom_type_description
_atom_type_scat_dispersion_real
_atom_type_scat_dispersion_imag
_atom_type_scat_source
C C 0.0033 0.0016 'International Tables Vol C Tables 4.2.6.8 and 6.1.1.4'
H H 0.0000 0.0000 'International Tables Vol C Tables 4.2.6.8 and 6.1.1.4'
N N 0.0061 0.0033 'International Tables Vol C Tables 4.2.6.8 and 6.1.1.4'
O O 0.0106 0.0060 'International Tables Vol C Tables 4.2.6.8 and 6.1.1.4'
Cl Cl 0.1484 0.1585 'International Tables Vol C Tables 4.2.6.8 and 6.1.1.4'
Ag Ag -0.8971 1.1015 'International Tables Vol C Tables 4.2.6.8 and 6.1.1.4'

loop_
_geom_angle_atom_site_label_1
_geom_angle_atom_site_label_2
_geom_angle_atom_site_label_3
_geom_angle_site_symmetry_1
_geom_angle_site_symmetry_3
_geom_angle
_geom_angle_publ_flag
N1 Ag1 N3 . 2_664 175.4(2) ?
C1 N1 C4 . . 117.2(6) n
C1 N1 Ag1 . . 121.8(5) n
C4 N1 Ag1 . . 120.8(4) n
C3 N2 C2 . . 117.1(7) n
C6 N3 C7 . . 117.0(6) n
C6 N3 Ag1 . 2_665 119.5(5) n
C7 N3 Ag1 . 2_665 123.5(5) n
C5 N4 C8 . . 116.1(6) n
C3 N5 C5 . . 129.7(6) ?
C3 N5 H5 . . 120.0 n
C5 N5 H5 . . 110.1 n
N1 C1 C2 . . 121.6(7) n
N1 C1 H1 . . 119.2 n
C2 C1 H1 . . 119.2 n
N2 C2 C1 . . 122.1(7) n
N2 C2 H2 . . 119.0 n
C1 C2 H2 . . 118.9 n
N2 C3 N5 . . 113.2(6) n
N2 C3 C4 . . 121.0(7) n
N5 C3 C4 . . 125.8(6) n
N1 C4 C3 . . 120.8(6) n
N1 C4 H4 . . 119.6 n
C3 C4 H4 . . 119.6 n
N4 C5 N5 . . 120.8(6) n
N4 C5 C6 . . 121.9(6) n
N5 C5 C6 . . 117.3(6) n
N3 C6 C5 . . 121.2(6) n
N3 C6 H6 . . 119.4 n
C5 C6 H6 . . 119.4 n
C8 C7 N3 . . 120.8(7) n
C8 C7 H7 . . 119.6 n
N3 C7 H7 . . 119.6 n
N4 C8 C7 . . 122.9(7) n
N4 C8 H8 . . 118.5 n
C7 C8 H8 . . 118.5 n
O2 Cl1 O4 . . 108.2(6) n
O2 Cl1 O3 . . 109.3(5) n
O4 Cl1 O3 . . 110.3(4) n
O2 Cl1 O1 . . 108.0(6) n
O4 Cl1 O1 . . 110.9(6) n
O3 Cl1 O1 . . 110.0(5) n
H1WB O1W H1WA . . 124.5 n

loop_
_geom_bond_atom_site_label_1
_geom_bond_atom_site_label_2
_geom_bond_site_symmetry_2
_geom_bond_distance
_geom_bond_publ_flag
Ag1 N1 . 2.153(6) ?
Ag1 N3 2_664 2.160(6) ?
N1 C1 . 1.334(9) n
N1 C4 . 1.337(9) n
N2 C3 . 1.325(9) n
N2 C2 . 1.338(10) n
N3 C6 . 1.317(9) n
N3 C7 . 1.368(10) n
N3 Ag1 2_665 2.160(6) n
N4 C5 . 1.321(8) n
N4 C8 . 1.350(9) n
N5 C3 . 1.370(9) ?
N5 C5 . 1.382(9) ?
N5 H5 . 0.8200 n
C1 C2 . 1.364(12) n
C1 H1 . 0.9300 n
C2 H2 . 0.9300 n
C3 C4 . 1.407(10) n
C4 H4 . 0.9300 n
C5 C6 . 1.408(9) n
C6 H6 . 0.9300 n
C7 C8 . 1.355(11) n
C7 H7 . 0.9300 n
C8 H8 . 0.9300 n
Cl1 O2 . 1.406(8) n
Cl1 O4 . 1.415(7) n
Cl1 O3 . 1.420(6) n
Cl1 O1 . 1.444(8) n
O1W H1WB . 0.8900 n
O1W H1WA . 0.8900 n

loop_
_geom_hbond_atom_site_label_D
_geom_hbond_atom_site_label_H
_geom_hbond_atom_site_label_A
_geom_hbond_site_symmetry_A
_geom_hbond_distance_DH
_geom_hbond_distance_HA
_geom_hbond_distance_DA
_geom_hbond_angle_DHA
_geom_hbond_publ_flag
N5 H5 O1W - 0.82 2.120 2.9110(10) 162 y
O1W H1WB O3 7_576 0.89 2.212 3.036(9) 154 y
O1W H1WA O2 6_657 0.89 2.451 3.306(14) 161 y
O1W H1WA O1 6_657 0.89 2.509 3.063(11) 121 y

loop_
_geom_torsion_atom_site_label_1
_geom_torsion_atom_site_label_2
_geom_torsion_atom_site_label_3
_geom_torsion_atom_site_label_4
_geom_torsion_site_symmetry_1
_geom_torsion_site_symmetry_2
_geom_torsion_site_symmetry_3
_geom_torsion_site_symmetry_4
_geom_torsion
_geom_torsion_publ_flag
C4 N1 C1 C2 . . . . 1.0(11) n
Ag1 N1 C1 C2 . . . . -175.2(6) n
C3 N2 C2 C1 . . . . -1.8(13) n
N1 C1 C2 N2 . . . . 0.0(13) n
C2 N2 C3 N5 . . . . -178.4(7) n
C2 N2 C3 C4 . . . . 2.7(11) n
C5 N5 C3 N2 . . . . -174.7(7) n
C5 N5 C3 C4 . . . . 4.1(13) n
C1 N1 C4 C3 . . . . -0.1(10) n
Ag1 N1 C4 C3 . . . . 176.2(5) n
N2 C3 C4 N1 . . . . -1.8(10) n
N5 C3 C4 N1 . . . . 179.4(7) n
C8 N4 C5 N5 . . . . 178.5(7) n
C8 N4 C5 C6 . . . . -0.3(10) n
C3 N5 C5 N4 . . . . -7.3(12) n
C3 N5 C5 C6 . . . . 171.5(7) n
C7 N3 C6 C5 . . . . -2.2(10) n
Ag1 N3 C6 C5 2_665 . . . 176.6(5) n
N4 C5 C6 N3 . . . . 1.7(11) n
N5 C5 C6 N3 . . . . -177.1(7) n
C6 N3 C7 C8 . . . . 1.4(10) n
Ag1 N3 C7 C8 2_665 . . . -177.3(5) n
C5 N4 C8 C7 . . . . -0.4(11) n
N3 C7 C8 N4 . . . . -0.1(12) n
